data_1570591
loop_
_publ_author_name
'Waly, Sara M. A.'
'Benniston, Andrew C.'
'Harriman, Anthony'

_publ_section_title
;
 Deducing the conformational space for an octa-proline helix.
;
_journal_issue 5
_journal_name_full 'Chemical science'
_journal_page_first 1657
_journal_page_last 1671
_journal_paper_doi 10.1039/d3sc05287g
_journal_volume 15
_journal_year 2024
_chemical_absolute_configuration rmad
_chemical_formula_moiety 'C31 H33 N3 O4'
_chemical_formula_sum 'C31 H33 N3 O4'
_chemical_formula_weight 511.60
_space_group_crystal_system monoclinic
_space_group_IT_number 4
_space_group_name_Hall 'P 2yb'
_space_group_name_H-M_alt 'P 1 21 1'
_atom_sites_solution_hydrogens mixed
_atom_sites_solution_primary dual
_audit_creation_date 2022-12-09
_audit_creation_method
;
Olex2 1.3
(compiled 2020.12.01 svn.r5f60950 for OlexSys, GUI svn.r6408)
;
_audit_update_record
;
2023-07-22 deposited with the CCDC.	2023-12-21 downloaded from the CCDC.
;
_cell_angle_alpha 90
_cell_angle_beta 104.498(2)
_cell_angle_gamma 90
_cell_formula_units_Z 2
_cell_length_a 10.3503(2)
_cell_length_b 8.7745(2)
_cell_length_c 14.9164(3)
_cell_measurement_reflns_used 10914
_cell_measurement_temperature 150.0(2)
_cell_measurement_theta_max 77.4690
_cell_measurement_theta_min 3.0460
_cell_volume 1311.55(5)
_computing_cell_refinement 'CrysAlisPro 1.171.42.73a (Rigaku OD, 2022)'
_computing_data_collection 'CrysAlisPro 1.171.42.73a (Rigaku OD, 2022)'
_computing_data_reduction 'CrysAlisPro 1.171.42.73a (Rigaku OD, 2022)'
_computing_molecular_graphics 'Olex2 1.3 (Dolomanov et al., 2009)'
_computing_publication_material 'Olex2 1.3 (Dolomanov et al., 2009)'
_computing_structure_refinement 'XL  (Sheldrick, 2008)'
_computing_structure_solution 'SHELXT 2014/5 (Sheldrick, 2014)'
_diffrn_ambient_environment N~2~
_diffrn_ambient_temperature 150.0(2)
_diffrn_detector 'Hybrid Pixel Array Detector'
_diffrn_detector_area_resol_mean 10.0000
_diffrn_detector_type 'HyPix-Arc 100'
_diffrn_measured_fraction_theta_full 1.000
_diffrn_measured_fraction_theta_max 0.937
_diffrn_measurement_details
;
List of Runs (angles in degrees, time in seconds):

  # Type    Start    End  Width  t~exp~   \w     \q     \k     \f   Frames
#--------------------------------------------------------------------------
  1  \w     70.00  96.00   0.50    1.64    --   48.76  28.00   8.00   52
  2  \w    -17.00   9.00   0.50    1.64    --   48.76 -28.00-153.00   52
  3  \w   -126.00 -26.00   0.50    1.64    --  -49.76 -28.00-153.00  200
  4  \w     -2.00  28.00   0.50    1.64    --  -49.76  28.00   8.00   60
  5  \w    -31.00  -6.00   0.50    1.64    --  -49.76  28.00   8.00   50
  6  \w   -105.00 -70.00   0.50    1.64    --  -92.01 -28.00-153.00   70
  7  \w     76.00 118.00   0.50    1.64    --   96.11  28.00   8.00   84
  8  \w     24.00  63.00   0.50    1.64    --   48.76  77.00  30.00   78
  9  \w    -30.00  27.00   0.50    1.64    --   48.76 -19.00  60.00  114
 10  \w     22.00  60.00   0.50    1.64    --   48.76  77.00  90.00   76
 11  \w    -84.00 -33.00   0.50    1.64    --  -49.76 -38.00 120.00  102
 12  \w     38.00  68.00   0.50    1.64    --   62.00  76.00 118.06   60
 13  \w    -83.00 -51.00   0.50    1.64    --  -62.00 -74.00  55.98   64
 14  \w    -78.00 -52.00   0.50    1.64    --  -74.00 -69.00 126.62   52
 15  \w    -85.00 -60.00   0.50    1.64    --  -82.00 -65.00 128.60   50
 16  \w    -87.00 -61.00   0.50    1.64    --  -86.00 -74.00 104.75   52
 17  \w   -124.00 -98.00   0.50    1.64    --  -86.00 -74.00 104.75   52
 18  \w    -88.00 -62.00   0.50    1.64    --  -86.00 -71.00  84.11   52
 19  \w   -154.00-104.00   0.50    1.64    --  -86.00 -56.00 145.33  100
 20  \w    -87.00 -62.00   0.50    1.64    --  -86.00 -72.00 106.37   50
 21  \w   -127.00 -66.00   0.50    1.64    --  -90.00 -72.00  82.80  122
 22  \w    -90.00 -65.00   0.50    1.64    --  -90.00 -73.00  75.05   50
 23  \w   -158.00-132.00   0.50    1.64    --  -90.00 -73.00  75.05   52
 24  \w   -110.00 -71.00   0.50    1.64    --  -92.01 -77.00-180.00   78
 25  \w   -159.00 -70.00   0.50    1.64    --  -92.01 -77.00  60.00  178
 26  \w    -85.00 -30.00   0.50    1.64    --  -92.01 125.00 120.00  110
 27  \w   -159.00 -68.00   0.50    1.64    --  -94.00 -77.00 133.88  182
 28  \w     19.00  50.00   0.50    1.64    --   96.11 -45.00 -30.00   62
 29  \w     23.00  49.00   0.50    1.64    --   96.11 -45.00-150.00   52
 30  \w     18.00  47.00   0.50    1.64    --   96.11 -45.00  60.00   58
 31  \w     26.00  51.00   0.50    1.64    --   96.11 -45.00  90.00   50
 32  \w     81.00 111.00   0.50    1.64    --   96.11-125.00-180.00   60
 33  \w     24.00  55.00   0.50    1.64    --   96.11-125.00-180.00   62
 34  \w     80.00 135.00   0.50    1.64    --   96.11  77.00 150.00  110
 35  \w     25.00  50.00   0.50    1.64    --   96.11 -45.00 -90.00   50
 36  \w     22.00  57.00   0.50    1.64    --   96.11 -61.00  30.00   70
 37  \w   -131.00 -75.00   0.50    1.64    --  -99.00 -74.00  75.49  112
 38  \w     43.00  83.00   0.50    1.64    --  108.00 -77.00 -90.00   80
 39  \w     41.00  66.00   0.50    1.64    --  108.00 -61.00-150.00   50
 40  \w     37.00  67.00   0.50    1.64    --  108.00 -61.00 120.00   60
 41  \w     39.00  71.00   0.50    1.64    --  108.00 -61.00  60.00   64
 42  \w    126.00 151.00   0.50    1.64    --  108.00  28.00   8.00   50
;
_diffrn_measurement_device 'four-circle diffractometer'
_diffrn_measurement_device_type 'XtaLAB Synergy, Single source at home/near, HyPix-Arc 100'
_diffrn_measurement_method '\w scans'
_diffrn_orient_matrix_type 'CrysAlisPro convention (1999,Acta A55,543-557)'
_diffrn_orient_matrix_UB_11 0.0464037000
_diffrn_orient_matrix_UB_12 -0.0189745000
_diffrn_orient_matrix_UB_13 0.1058939000
_diffrn_orient_matrix_UB_21 0.1391624000
_diffrn_orient_matrix_UB_22 0.0605905000
_diffrn_orient_matrix_UB_23 -0.0015623000
_diffrn_orient_matrix_UB_31 -0.0460964000
_diffrn_orient_matrix_UB_32 0.1636498000
_diffrn_orient_matrix_UB_33 0.0128139000
_diffrn_radiation_monochromator graphite
_diffrn_radiation_probe x-ray
_diffrn_radiation_type 'Cu K\a'
_diffrn_radiation_wavelength 1.54184
_diffrn_reflns_av_R_equivalents 0.0310
_diffrn_reflns_av_unetI/netI 0.0326
_diffrn_reflns_Laue_measured_fraction_full 1.000
_diffrn_reflns_Laue_measured_fraction_max 0.937
_diffrn_reflns_limit_h_max 12
_diffrn_reflns_limit_h_min -13
_diffrn_reflns_limit_k_max 10
_diffrn_reflns_limit_k_min -10
_diffrn_reflns_limit_l_max 18
_diffrn_reflns_limit_l_min -18
_diffrn_reflns_number 15516
_diffrn_reflns_point_group_measured_fraction_full 0.997
_diffrn_reflns_point_group_measured_fraction_max 0.912
_diffrn_reflns_theta_full 67.684
_diffrn_reflns_theta_max 77.819
_diffrn_reflns_theta_min 3.060
_diffrn_source 'fine-focus sealed X-ray tube'
_diffrn_source_type 'Enhance (Cu) X-ray Source'
_exptl_absorpt_coefficient_mu 0.693
_exptl_absorpt_correction_T_max 0.991
_exptl_absorpt_correction_T_min 0.935
_exptl_absorpt_correction_type analytical
_exptl_absorpt_process_details
;
CrysAlisPro 1.171.42.73a (Rigaku Oxford Diffraction, 2022)
Analytical numeric absorption correction using a multifaceted crystal
model based on expressions derived by R.C. Clark & J.S. Reid.
(Clark, R. C. & Reid, J. S. (1995). Acta Cryst. A51, 887-897)
Empirical absorption correction using spherical harmonics,
implemented in SCALE3 ABSPACK scaling algorithm.
;
_exptl_crystal_colour colourless
_exptl_crystal_colour_primary colourless
_exptl_crystal_density_diffrn 1.295
_exptl_crystal_description plate
_exptl_crystal_F_000 544
_exptl_crystal_size_max 0.14
_exptl_crystal_size_mid 0.07
_exptl_crystal_size_min 0.01
_refine_diff_density_max 0.175
_refine_diff_density_min -0.150
_refine_diff_density_rms 0.032
_refine_ls_abs_structure_details
;
 Flack x determined using 1987 quotients [(I+)-(I-)]/[(I+)+(I-)]
 (Parsons, Flack and Wagner, Acta Cryst. B69 (2013) 249-259).
;
_refine_ls_abs_structure_Flack 0.05(9)
_refine_ls_extinction_coef 0.0025(4)
_refine_ls_extinction_expression Fc^*^=kFc[1+0.001xFc^2^\l^3^/sin(2\q)]^-1/4^
_refine_ls_extinction_method 'SHELXL-2018/3 (Sheldrick 2018)'
_refine_ls_goodness_of_fit_ref 1.067
_refine_ls_hydrogen_treatment mixed
_refine_ls_matrix_type full
_refine_ls_number_parameters 350
_refine_ls_number_reflns 5086
_refine_ls_number_restraints 1
_refine_ls_restrained_S_all 1.067
_refine_ls_R_factor_all 0.0345
_refine_ls_R_factor_gt 0.0313
_refine_ls_shift/su_max 0.000
_refine_ls_shift/su_mean 0.000
_refine_ls_structure_factor_coef Fsqd
_refine_ls_weighting_details 'w=1/[\s^2^(Fo^2^)+(0.0430P)^2^+0.0709P] where P=(Fo^2^+2Fc^2^)/3'
_refine_ls_weighting_scheme calc
_refine_ls_wR_factor_gt 0.0775
_refine_ls_wR_factor_ref 0.0791
_reflns_Friedel_coverage 0.824
_reflns_Friedel_fraction_full 0.995
_reflns_Friedel_fraction_max 0.883
_reflns_number_gt 4720
_reflns_number_total 5086
_reflns_threshold_expression 'I > 2\s(I)'
_cod_data_source_file d3sc05287g2.cif
_cod_data_source_block acb220008_fa
_cod_depositor_comments 'Adding full bibliography for 1570591.cif.'
_cod_database_code 1570591
_shelx_shelxl_version_number 2018/3
_chemical_oxdiff_formula 'C31 H33 N3 O4'
_shelx_space_group_comment
;
The symmetry employed for this shelxl refinement is uniquely defined
by the following loop, which should always be used as a source of
symmetry information in preference to the above space-group names.
They are only intended as comments.
;
_shelx_estimated_absorpt_t_max 0.993
_shelx_estimated_absorpt_t_min 0.909
_reflns_odcompleteness_completeness 100.00
_reflns_odcompleteness_iscentric 1
_reflns_odcompleteness_theta 66.97
_olex2_refinement_description
;
1. Fixed Uiso
 At 1.2 times of:
  All C(H) groups, All C(H,H) groups, All N(H) groups
 At 1.5 times of:
  All C(H,H,H) groups
2.a Ternary CH refined with riding coordinates:
 C2(H2), C7(H7)
2.b Secondary CH2 refined with riding coordinates:
 C3(H3A,H3B), C4(H4A,H4B), C5(H5A,H5B), C8(H8A,H8B), C9(H9A,H9B), C10(H10A,H10B)
2.c Aromatic/amide H refined with riding coordinates:
 C17(H17), C18(H18), C20(H20), C21(H21), C23(H23), C24(H24), C25(H25),
 C27(H27), C28(H28)
2.d Idealised Me refined as rotating group:
 C13(H13A,H13B,H13C), C14(H14A,H14B,H14C), C15(H15A,H15B,H15C)
;
_olex2_submission_special_instructions 'No special instructions were received'
_oxdiff_exptl_absorpt_empirical_details
;
Empirical correction (ABSPACK) includes:
- Absorption correction using spherical harmonics
- Frame scaling
;
_oxdiff_exptl_absorpt_empirical_full_max 1.616
_oxdiff_exptl_absorpt_empirical_full_min 0.538

loop_
_space_group_symop_operation_xyz
'x, y, z'
'-x, y+1/2, -z'

loop_
_atom_site_label
_atom_site_type_symbol
_atom_site_fract_x
_atom_site_fract_y
_atom_site_fract_z
_atom_site_U_iso_or_equiv
_atom_site_adp_type
_atom_site_occupancy
_atom_site_site_symmetry_order
_atom_site_calc_flag
_atom_site_refinement_flags_posn
_atom_site_refinement_flags_adp
_atom_site_refinement_flags_occupancy
_atom_site_disorder_assembly
_atom_site_disorder_group
O1 O 0.76199(16) 0.21400(18) 0.55681(11) 0.0383(4) Uani 1 1 d . . . . .
O2 O 0.53374(13) 0.32280(17) 0.76751(10) 0.0292(3) Uani 1 1 d . . . . .
O3 O 0.27858(15) 0.26975(18) 0.91881(10) 0.0328(3) Uani 1 1 d . . . . .
O4 O 0.33394(14) 0.09647(16) 0.81975(10) 0.0295(3) Uani 1 1 d . . . . .
N1 N 0.74858(16) 0.3594(2) 0.68167(12) 0.0269(4) Uani 1 1 d . . . . .
H1 H 0.710(2) 0.358(3) 0.7252(17) 0.032 Uiso 1 1 d . U . . .
N2 N 0.49621(15) 0.16652(19) 0.64320(11) 0.0261(4) Uani 1 1 d . . . . .
N3 N 0.26615(15) 0.32494(19) 0.76789(11) 0.0244(3) Uani 1 1 d . . . . .
C1 C 0.72314(19) 0.2341(2) 0.62647(14) 0.0269(4) Uani 1 1 d . . . . .
C2 C 0.63670(19) 0.1154(2) 0.66115(14) 0.0269(4) Uani 1 1 d . . . . .
H2 H 0.673711 0.096076 0.728799 0.032 Uiso 1 1 calc R U . . .
C3 C 0.6255(2) -0.0335(3) 0.60756(15) 0.0325(5) Uani 1 1 d . . . . .
H3A H 0.609418 -0.120275 0.645772 0.039 Uiso 1 1 calc R U . . .
H3B H 0.707416 -0.053477 0.586589 0.039 Uiso 1 1 calc R U . . .
C4 C 0.5057(2) -0.0070(3) 0.52528(16) 0.0381(5) Uani 1 1 d . . . . .
H4A H 0.530832 0.055403 0.476981 0.046 Uiso 1 1 calc R U . . .
H4B H 0.467628 -0.104826 0.497702 0.046 Uiso 1 1 calc R U . . .
C5 C 0.4078(2) 0.0778(3) 0.56845(15) 0.0343(5) Uani 1 1 d . . . . .
H5A H 0.349103 0.145500 0.522763 0.041 Uiso 1 1 calc R U . . .
H5B H 0.352058 0.005809 0.593537 0.041 Uiso 1 1 calc R U . . .
C6 C 0.45481(18) 0.2596(2) 0.70255(13) 0.0241(4) Uani 1 1 d . . . . .
C7 C 0.30378(18) 0.2843(2) 0.68343(13) 0.0243(4) Uani 1 1 d . . . . .
H7 H 0.254695 0.190955 0.655084 0.029 Uiso 1 1 calc R U . . .
C8 C 0.2576(2) 0.4233(3) 0.62178(14) 0.0309(5) Uani 1 1 d . . . . .
H8A H 0.311211 0.436134 0.575871 0.037 Uiso 1 1 calc R U . . .
H8B H 0.162141 0.414774 0.588783 0.037 Uiso 1 1 calc R U . . .
C9 C 0.2805(2) 0.5544(2) 0.69055(16) 0.0331(5) Uani 1 1 d . . . . .
H9A H 0.225037 0.643689 0.664858 0.040 Uiso 1 1 calc R U . . .
H9B H 0.375555 0.585297 0.707810 0.040 Uiso 1 1 calc R U . . .
C10 C 0.2384(2) 0.4880(2) 0.77361(16) 0.0308(5) Uani 1 1 d . . . . .
H10A H 0.291460 0.532205 0.832401 0.037 Uiso 1 1 calc R U . . .
H10B H 0.142465 0.506230 0.768567 0.037 Uiso 1 1 calc R U . . .
C11 C 0.29314(19) 0.2331(2) 0.84338(14) 0.0254(4) Uani 1 1 d . . . . .
C12 C 0.3888(2) -0.0211(2) 0.88937(15) 0.0327(5) Uani 1 1 d . . . . .
C13 C 0.4476(3) -0.1323(3) 0.83244(19) 0.0458(6) Uani 1 1 d . . . . .
H13A H 0.378524 -0.163234 0.777664 0.069 Uiso 1 1 calc R U . . .
H13B H 0.481251 -0.222292 0.869946 0.069 Uiso 1 1 calc R U . . .
H13C H 0.521144 -0.083122 0.812922 0.069 Uiso 1 1 calc R U . . .
C14 C 0.2769(3) -0.0930(3) 0.9235(2) 0.0511(7) Uani 1 1 d . . . . .
H14A H 0.231238 -0.014254 0.950634 0.077 Uiso 1 1 calc R U . . .
H14B H 0.313885 -0.170031 0.970548 0.077 Uiso 1 1 calc R U . . .
H14C H 0.213202 -0.141337 0.871506 0.077 Uiso 1 1 calc R U . . .
C15 C 0.4984(3) 0.0442(3) 0.96651(18) 0.0506(7) Uani 1 1 d . . . . .
H15A H 0.559399 0.104417 0.939968 0.076 Uiso 1 1 calc R U . . .
H15B H 0.547707 -0.039092 1.003681 0.076 Uiso 1 1 calc R U . . .
H15C H 0.459007 0.109580 1.005913 0.076 Uiso 1 1 calc R U . . .
C16 C 0.82021(19) 0.4919(2) 0.67134(14) 0.0262(4) Uani 1 1 d . . . . .
C17 C 0.87936(19) 0.5099(3) 0.59722(14) 0.0297(4) Uani 1 1 d . . . . .
H17 H 0.875446 0.429396 0.554071 0.036 Uiso 1 1 calc R U . . .
C18 C 0.9437(2) 0.6450(3) 0.58654(14) 0.0320(5) Uani 1 1 d . . . . .
H18 H 0.983364 0.655040 0.535896 0.038 Uiso 1 1 calc R U . . .
C19 C 0.95169(19) 0.7658(3) 0.64762(14) 0.0291(4) Uani 1 1 d . . . . .
C20 C 1.0122(2) 0.9105(3) 0.63566(15) 0.0333(5) Uani 1 1 d . . . . .
H20 H 1.051074 0.923417 0.584798 0.040 Uiso 1 1 calc R U . . .
C21 C 1.0151(2) 1.0262(3) 0.69396(16) 0.0367(5) Uani 1 1 d . . . . .
H21 H 1.053549 1.120329 0.682628 0.044 Uiso 1 1 calc R U . . .
C22 C 0.96148(19) 1.0122(3) 0.77334(15) 0.0323(5) Uani 1 1 d . . . . .
C23 C 0.9651(2) 1.1310(3) 0.83608(17) 0.0379(5) Uani 1 1 d . . . . .
H23 H 1.002310 1.226255 0.825532 0.046 Uiso 1 1 calc R U . . .
C24 C 0.9155(2) 1.1126(3) 0.91355(18) 0.0405(5) Uani 1 1 d . . . . .
H24 H 0.919906 1.194493 0.955893 0.049 Uiso 1 1 calc R U . . .
C25 C 0.8595(2) 0.9750(3) 0.92919(16) 0.0380(5) Uani 1 1 d . . . . .
H25 H 0.826238 0.962893 0.982638 0.046 Uiso 1 1 calc R U . . .
C26 C 0.8512(2) 0.8539(3) 0.86756(15) 0.0310(5) Uani 1 1 d . . . . .
C27 C 0.7908(2) 0.7109(3) 0.88080(15) 0.0333(5) Uani 1 1 d . . . . .
H27 H 0.757978 0.697061 0.934277 0.040 Uiso 1 1 calc R U . . .
C28 C 0.7796(2) 0.5958(3) 0.81935(14) 0.0310(5) Uani 1 1 d . . . . .
H28 H 0.736712 0.504010 0.829624 0.037 Uiso 1 1 calc R U . . .
C29 C 0.83120(19) 0.6091(2) 0.73836(13) 0.0254(4) Uani 1 1 d . . . . .
C30 C 0.89585(18) 0.7475(2) 0.72519(14) 0.0260(4) Uani 1 1 d . . . . .
C31 C 0.90307(19) 0.8701(2) 0.78881(15) 0.0278(4) Uani 1 1 d . . . . .

loop_
_atom_site_aniso_label
_atom_site_aniso_U_11
_atom_site_aniso_U_22
_atom_site_aniso_U_33
_atom_site_aniso_U_23
_atom_site_aniso_U_13
_atom_site_aniso_U_12
O1 0.0462(9) 0.0406(9) 0.0338(8) -0.0060(7) 0.0207(7) 0.0025(7)
O2 0.0244(7) 0.0345(8) 0.0294(7) -0.0078(6) 0.0083(6) -0.0036(6)
O3 0.0368(8) 0.0361(8) 0.0280(7) -0.0021(6) 0.0130(6) 0.0014(6)
O4 0.0361(8) 0.0232(7) 0.0286(7) -0.0005(6) 0.0070(6) 0.0011(6)
N1 0.0259(9) 0.0329(9) 0.0243(9) -0.0018(7) 0.0107(7) -0.0012(7)
N2 0.0199(8) 0.0315(9) 0.0263(9) -0.0043(7) 0.0045(7) 0.0014(7)
N3 0.0249(8) 0.0238(8) 0.0268(8) -0.0009(7) 0.0110(7) 0.0003(6)
C1 0.0212(9) 0.0320(11) 0.0273(10) -0.0009(9) 0.0052(8) 0.0066(8)
C2 0.0210(9) 0.0322(11) 0.0266(10) -0.0021(9) 0.0046(8) 0.0048(8)
C3 0.0309(11) 0.0308(11) 0.0365(12) -0.0062(9) 0.0098(9) 0.0039(8)
C4 0.0315(11) 0.0432(13) 0.0379(13) -0.0155(11) 0.0058(10) 0.0043(10)
C5 0.0260(10) 0.0427(13) 0.0325(11) -0.0151(10) 0.0041(9) -0.0003(9)
C6 0.0234(9) 0.0263(10) 0.0235(9) -0.0004(8) 0.0078(8) -0.0004(8)
C7 0.0231(9) 0.0275(10) 0.0238(9) -0.0028(8) 0.0089(8) -0.0019(7)
C8 0.0270(10) 0.0365(11) 0.0304(11) 0.0062(9) 0.0097(9) 0.0024(8)
C9 0.0306(11) 0.0281(10) 0.0410(12) 0.0051(9) 0.0097(9) 0.0025(8)
C10 0.0315(10) 0.0244(10) 0.0370(11) -0.0024(9) 0.0095(9) 0.0038(8)
C11 0.0216(9) 0.0257(10) 0.0298(10) -0.0027(8) 0.0079(8) -0.0031(7)
C12 0.0344(11) 0.0281(11) 0.0335(11) 0.0042(9) 0.0046(9) 0.0037(9)
C13 0.0578(15) 0.0314(12) 0.0476(14) 0.0011(10) 0.0120(12) 0.0122(11)
C14 0.0504(15) 0.0403(14) 0.0658(17) 0.0243(13) 0.0207(13) 0.0079(11)
C15 0.0453(14) 0.0510(15) 0.0448(14) -0.0072(12) -0.0086(12) 0.0107(12)
C16 0.0208(9) 0.0332(11) 0.0247(10) 0.0033(8) 0.0062(8) 0.0023(8)
C17 0.0247(10) 0.0398(12) 0.0251(10) 0.0001(9) 0.0073(8) 0.0027(8)
C18 0.0266(10) 0.0463(13) 0.0250(10) 0.0067(9) 0.0102(8) 0.0027(9)
C19 0.0200(9) 0.0400(12) 0.0281(10) 0.0084(9) 0.0072(8) 0.0034(8)
C20 0.0238(10) 0.0467(13) 0.0317(11) 0.0135(10) 0.0111(9) 0.0004(9)
C21 0.0244(10) 0.0410(13) 0.0440(13) 0.0131(11) 0.0073(9) -0.0044(9)
C22 0.0188(9) 0.0352(12) 0.0404(12) 0.0075(10) 0.0025(8) -0.0013(8)
C23 0.0244(10) 0.0337(12) 0.0523(14) 0.0017(10) 0.0033(10) -0.0047(9)
C24 0.0335(12) 0.0361(12) 0.0507(14) -0.0087(11) 0.0083(10) -0.0029(9)
C25 0.0346(12) 0.0423(13) 0.0386(13) -0.0059(11) 0.0117(10) -0.0049(10)
C26 0.0267(10) 0.0342(11) 0.0326(11) -0.0002(9) 0.0083(9) -0.0017(8)
C27 0.0380(12) 0.0382(12) 0.0283(11) -0.0008(9) 0.0168(9) -0.0059(9)
C28 0.0338(11) 0.0337(11) 0.0291(10) -0.0002(9) 0.0146(9) -0.0060(9)
C29 0.0212(9) 0.0321(11) 0.0235(10) 0.0032(8) 0.0066(8) 0.0012(8)
C30 0.0185(9) 0.0332(11) 0.0262(10) 0.0061(9) 0.0052(7) 0.0030(8)
C31 0.0189(9) 0.0330(11) 0.0307(11) 0.0042(8) 0.0049(8) 0.0012(8)

loop_
_atom_type_symbol
_atom_type_description
_atom_type_scat_dispersion_real
_atom_type_scat_dispersion_imag
_atom_type_scat_source
C C 0.0181 0.0091 'International Tables Vol C Tables 4.2.6.8 and 6.1.1.4'
H H 0.0000 0.0000 'International Tables Vol C Tables 4.2.6.8 and 6.1.1.4'
N N 0.0311 0.0180 'International Tables Vol C Tables 4.2.6.8 and 6.1.1.4'
O O 0.0492 0.0322 'International Tables Vol C Tables 4.2.6.8 and 6.1.1.4'

loop_
_exptl_crystal_face_index_h
_exptl_crystal_face_index_k
_exptl_crystal_face_index_l
_exptl_crystal_face_perp_dist
-1 1 1 0.0686
1 -1 -1 0.0316
0 1 0 0.0880
0 -1 0 0.0500
-1 0 0 0.0320
0 0 1 0.0055
0 0 -1 0.0075
1 0 -1 0.0271

loop_
_geom_angle_atom_site_label_1
_geom_angle_atom_site_label_2
_geom_angle_atom_site_label_3
_geom_angle
_geom_angle_site_symmetry_1
_geom_angle_site_symmetry_3
_geom_angle_publ_flag
C11 O4 C12 121.98(16) . . ?
C1 N1 H1 113.4(17) . . ?
C1 N1 C16 128.98(18) . . ?
C16 N1 H1 117.4(17) . . ?
C5 N2 C2 111.82(15) . . ?
C6 N2 C2 121.53(15) . . ?
C6 N2 C5 125.20(15) . . ?
C7 N3 C10 112.89(17) . . ?
C11 N3 C7 122.00(16) . . ?
C11 N3 C10 122.31(17) . . ?
O1 C1 N1 125.39(19) . . ?
O1 C1 C2 122.08(18) . . ?
N1 C1 C2 112.54(16) . . ?
N2 C2 C1 111.10(16) . . ?
N2 C2 H2 110.2 . . ?
N2 C2 C3 102.89(16) . . ?
C1 C2 H2 110.2 . . ?
C3 C2 C1 112.19(16) . . ?
C3 C2 H2 110.2 . . ?
C2 C3 H3A 111.1 . . ?
C2 C3 H3B 111.1 . . ?
C2 C3 C4 103.38(17) . . ?
H3A C3 H3B 109.1 . . ?
C4 C3 H3A 111.1 . . ?
C4 C3 H3B 111.1 . . ?
C3 C4 H4A 111.1 . . ?
C3 C4 H4B 111.1 . . ?
H4A C4 H4B 109.1 . . ?
C5 C4 C3 103.08(17) . . ?
C5 C4 H4A 111.1 . . ?
C5 C4 H4B 111.1 . . ?
N2 C5 C4 103.01(16) . . ?
N2 C5 H5A 111.2 . . ?
N2 C5 H5B 111.2 . . ?
C4 C5 H5A 111.2 . . ?
C4 C5 H5B 111.2 . . ?
H5A C5 H5B 109.1 . . ?
O2 C6 N2 122.08(17) . . ?
O2 C6 C7 121.83(17) . . ?
N2 C6 C7 116.08(16) . . ?
N3 C7 C6 110.83(15) . . ?
N3 C7 H7 110.5 . . ?
N3 C7 C8 102.35(16) . . ?
C6 C7 H7 110.5 . . ?
C8 C7 C6 112.04(16) . . ?
C8 C7 H7 110.5 . . ?
C7 C8 H8A 111.2 . . ?
C7 C8 H8B 111.2 . . ?
H8A C8 H8B 109.1 . . ?
C9 C8 C7 103.02(16) . . ?
C9 C8 H8A 111.2 . . ?
C9 C8 H8B 111.2 . . ?
C8 C9 H9A 111.1 . . ?
C8 C9 H9B 111.1 . . ?
C8 C9 C10 103.31(17) . . ?
H9A C9 H9B 109.1 . . ?
C10 C9 H9A 111.1 . . ?
C10 C9 H9B 111.1 . . ?
N3 C10 C9 103.03(17) . . ?
N3 C10 H10A 111.2 . . ?
N3 C10 H10B 111.2 . . ?
C9 C10 H10A 111.2 . . ?
C9 C10 H10B 111.2 . . ?
H10A C10 H10B 109.1 . . ?
O3 C11 O4 126.68(19) . . ?
O3 C11 N3 124.35(18) . . ?
O4 C11 N3 108.94(16) . . ?
O4 C12 C13 101.16(17) . . ?
O4 C12 C14 109.66(17) . . ?
O4 C12 C15 110.76(19) . . ?
C14 C12 C13 111.6(2) . . ?
C15 C12 C13 109.9(2) . . ?
C15 C12 C14 113.1(2) . . ?
C12 C13 H13A 109.5 . . ?
C12 C13 H13B 109.5 . . ?
C12 C13 H13C 109.5 . . ?
H13A C13 H13B 109.5 . . ?
H13A C13 H13C 109.5 . . ?
H13B C13 H13C 109.5 . . ?
C12 C14 H14A 109.5 . . ?
C12 C14 H14B 109.5 . . ?
C12 C14 H14C 109.5 . . ?
H14A C14 H14B 109.5 . . ?
H14A C14 H14C 109.5 . . ?
H14B C14 H14C 109.5 . . ?
C12 C15 H15A 109.5 . . ?
C12 C15 H15B 109.5 . . ?
C12 C15 H15C 109.5 . . ?
H15A C15 H15B 109.5 . . ?
H15A C15 H15C 109.5 . . ?
H15B C15 H15C 109.5 . . ?
N1 C16 C29 118.23(17) . . ?
C17 C16 N1 121.74(19) . . ?
C17 C16 C29 120.04(18) . . ?
C16 C17 H17 119.9 . . ?
C18 C17 C16 120.3(2) . . ?
C18 C17 H17 119.9 . . ?
C17 C18 H18 119.0 . . ?
C19 C18 C17 121.92(19) . . ?
C19 C18 H18 119.0 . . ?
C18 C19 C20 123.11(19) . . ?
C18 C19 C30 118.5(2) . . ?
C30 C19 C20 118.4(2) . . ?
C19 C20 H20 119.1 . . ?
C21 C20 C19 121.9(2) . . ?
C21 C20 H20 119.1 . . ?
C20 C21 H21 119.2 . . ?
C20 C21 C22 121.6(2) . . ?
C22 C21 H21 119.2 . . ?
C23 C22 C21 122.6(2) . . ?
C23 C22 C31 119.0(2) . . ?
C31 C22 C21 118.4(2) . . ?
C22 C23 H23 119.4 . . ?
C24 C23 C22 121.3(2) . . ?
C24 C23 H23 119.4 . . ?
C23 C24 H24 120.0 . . ?
C25 C24 C23 120.0(2) . . ?
C25 C24 H24 120.0 . . ?
C24 C25 H25 119.6 . . ?
C24 C25 C26 120.9(2) . . ?
C26 C25 H25 119.6 . . ?
C25 C26 C27 122.1(2) . . ?
C25 C26 C31 119.8(2) . . ?
C31 C26 C27 118.02(19) . . ?
C26 C27 H27 119.1 . . ?
C28 C27 C26 121.79(19) . . ?
C28 C27 H27 119.1 . . ?
C27 C28 H28 119.3 . . ?
C27 C28 C29 121.4(2) . . ?
C29 C28 H28 119.3 . . ?
C16 C29 C28 123.38(18) . . ?
C16 C29 C30 118.59(17) . . ?
C30 C29 C28 118.03(18) . . ?
C29 C30 C19 120.53(19) . . ?
C29 C30 C31 120.04(17) . . ?
C31 C30 C19 119.42(18) . . ?
C26 C31 C22 119.01(19) . . ?
C26 C31 C30 120.64(18) . . ?
C30 C31 C22 120.35(19) . . ?

loop_
_geom_bond_atom_site_label_1
_geom_bond_atom_site_label_2
_geom_bond_distance
_geom_bond_site_symmetry_2
_geom_bond_publ_flag
O1 C1 1.217(2) . ?
O2 C6 1.232(2) . ?
O3 C11 1.215(2) . ?
O4 C11 1.347(2) . ?
O4 C12 1.473(2) . ?
N1 H1 0.85(3) . ?
N1 C1 1.359(3) . ?
N1 C16 1.408(3) . ?
N2 C2 1.481(2) . ?
N2 C5 1.475(2) . ?
N2 C6 1.351(2) . ?
N3 C7 1.453(2) . ?
N3 C10 1.466(3) . ?
N3 C11 1.356(3) . ?
C1 C2 1.544(3) . ?
C2 H2 1.0000 . ?
C2 C3 1.521(3) . ?
C3 H3A 0.9900 . ?
C3 H3B 0.9900 . ?
C3 C4 1.528(3) . ?
C4 H4A 0.9900 . ?
C4 H4B 0.9900 . ?
C4 C5 1.524(3) . ?
C5 H5A 0.9900 . ?
C5 H5B 0.9900 . ?
C6 C7 1.533(3) . ?
C7 H7 1.0000 . ?
C7 C8 1.531(3) . ?
C8 H8A 0.9900 . ?
C8 H8B 0.9900 . ?
C8 C9 1.520(3) . ?
C9 H9A 0.9900 . ?
C9 H9B 0.9900 . ?
C9 C10 1.528(3) . ?
C10 H10A 0.9900 . ?
C10 H10B 0.9900 . ?
C12 C13 1.517(3) . ?
C12 C14 1.515(3) . ?
C12 C15 1.512(3) . ?
C13 H13A 0.9800 . ?
C13 H13B 0.9800 . ?
C13 H13C 0.9800 . ?
C14 H14A 0.9800 . ?
C14 H14B 0.9800 . ?
C14 H14C 0.9800 . ?
C15 H15A 0.9800 . ?
C15 H15B 0.9800 . ?
C15 H15C 0.9800 . ?
C16 C17 1.400(3) . ?
C16 C29 1.419(3) . ?
C17 H17 0.9500 . ?
C17 C18 1.388(3) . ?
C18 H18 0.9500 . ?
C18 C19 1.386(3) . ?
C19 C20 1.447(3) . ?
C19 C30 1.426(3) . ?
C20 H20 0.9500 . ?
C20 C21 1.332(3) . ?
C21 H21 0.9500 . ?
C21 C22 1.433(3) . ?
C22 C23 1.395(3) . ?
C22 C31 1.430(3) . ?
C23 H23 0.9500 . ?
C23 C24 1.386(4) . ?
C24 H24 0.9500 . ?
C24 C25 1.385(3) . ?
C25 H25 0.9500 . ?
C25 C26 1.393(3) . ?
C26 C27 1.437(3) . ?
C26 C31 1.416(3) . ?
C27 H27 0.9500 . ?
C27 C28 1.349(3) . ?
C28 H28 0.9500 . ?
C28 C29 1.443(3) . ?
C29 C30 1.424(3) . ?
C30 C31 1.424(3) . ?

loop_
_geom_torsion_atom_site_label_1
_geom_torsion_atom_site_label_2
_geom_torsion_atom_site_label_3
_geom_torsion_atom_site_label_4
_geom_torsion
_geom_torsion_site_symmetry_1
_geom_torsion_site_symmetry_2
_geom_torsion_site_symmetry_3
_geom_torsion_site_symmetry_4
_geom_torsion_publ_flag
O1 C1 C2 N2 -106.0(2) . . . . ?
O1 C1 C2 C3 8.6(3) . . . . ?
O2 C6 C7 N3 -26.4(3) . . . . ?
O2 C6 C7 C8 87.2(2) . . . . ?
N1 C1 C2 N2 73.8(2) . . . . ?
N1 C1 C2 C3 -171.68(16) . . . . ?
N1 C16 C17 C18 176.83(18) . . . . ?
N1 C16 C29 C28 3.8(3) . . . . ?
N1 C16 C29 C30 -175.93(16) . . . . ?
N2 C2 C3 C4 31.9(2) . . . . ?
N2 C6 C7 N3 154.58(17) . . . . ?
N2 C6 C7 C8 -91.8(2) . . . . ?
N3 C7 C8 C9 34.05(18) . . . . ?
C1 N1 C16 C17 -0.8(3) . . . . ?
C1 N1 C16 C29 179.02(18) . . . . ?
C1 C2 C3 C4 -87.6(2) . . . . ?
C2 N2 C5 C4 -12.8(2) . . . . ?
C2 N2 C6 O2 9.9(3) . . . . ?
C2 N2 C6 C7 -171.09(17) . . . . ?
C2 C3 C4 C5 -40.3(2) . . . . ?
C3 C4 C5 N2 32.3(2) . . . . ?
C5 N2 C2 C1 108.22(19) . . . . ?
C5 N2 C2 C3 -12.0(2) . . . . ?
C5 N2 C6 O2 175.0(2) . . . . ?
C5 N2 C6 C7 -6.0(3) . . . . ?
C6 N2 C2 C1 -84.9(2) . . . . ?
C6 N2 C2 C3 154.90(18) . . . . ?
C6 N2 C5 C4 -179.13(19) . . . . ?
C6 C7 C8 C9 -84.72(19) . . . . ?
C7 N3 C10 C9 -7.6(2) . . . . ?
C7 N3 C11 O3 170.63(18) . . . . ?
C7 N3 C11 O4 -11.1(2) . . . . ?
C7 C8 C9 C10 -39.33(19) . . . . ?
C8 C9 C10 N3 28.9(2) . . . . ?
C10 N3 C7 C6 103.05(19) . . . . ?
C10 N3 C7 C8 -16.6(2) . . . . ?
C10 N3 C11 O3 11.0(3) . . . . ?
C10 N3 C11 O4 -170.82(17) . . . . ?
C11 O4 C12 C13 -167.40(18) . . . . ?
C11 O4 C12 C14 74.6(2) . . . . ?
C11 O4 C12 C15 -50.9(3) . . . . ?
C11 N3 C7 C6 -58.4(2) . . . . ?
C11 N3 C7 C8 -178.00(17) . . . . ?
C11 N3 C10 C9 153.73(17) . . . . ?
C12 O4 C11 O3 -10.6(3) . . . . ?
C12 O4 C11 N3 171.19(16) . . . . ?
C16 N1 C1 O1 1.5(3) . . . . ?
C16 N1 C1 C2 -178.26(17) . . . . ?
C16 C17 C18 C19 -0.1(3) . . . . ?
C16 C29 C30 C19 -1.8(3) . . . . ?
C16 C29 C30 C31 177.06(17) . . . . ?
C17 C16 C29 C28 -176.45(19) . . . . ?
C17 C16 C29 C30 3.9(3) . . . . ?
C17 C18 C19 C20 -176.84(18) . . . . ?
C17 C18 C19 C30 2.2(3) . . . . ?
C18 C19 C20 C21 178.0(2) . . . . ?
C18 C19 C30 C29 -1.2(3) . . . . ?
C18 C19 C30 C31 179.96(18) . . . . ?
C19 C20 C21 C22 1.8(3) . . . . ?
C19 C30 C31 C22 2.2(3) . . . . ?
C19 C30 C31 C26 -178.55(18) . . . . ?
C20 C19 C30 C29 177.90(18) . . . . ?
C20 C19 C30 C31 -1.0(3) . . . . ?
C20 C21 C22 C23 179.0(2) . . . . ?
C20 C21 C22 C31 -0.5(3) . . . . ?
C21 C22 C23 C24 -178.3(2) . . . . ?
C21 C22 C31 C26 179.23(18) . . . . ?
C21 C22 C31 C30 -1.5(3) . . . . ?
C22 C23 C24 C25 -0.8(3) . . . . ?
C23 C22 C31 C26 -0.3(3) . . . . ?
C23 C22 C31 C30 178.95(18) . . . . ?
C23 C24 C25 C26 -0.5(3) . . . . ?
C24 C25 C26 C27 -178.5(2) . . . . ?
C24 C25 C26 C31 1.3(3) . . . . ?
C25 C26 C27 C28 178.0(2) . . . . ?
C25 C26 C31 C22 -1.0(3) . . . . ?
C25 C26 C31 C30 179.83(19) . . . . ?
C26 C27 C28 C29 1.8(3) . . . . ?
C27 C26 C31 C22 178.91(19) . . . . ?
C27 C26 C31 C30 -0.3(3) . . . . ?
C27 C28 C29 C16 -179.2(2) . . . . ?
C27 C28 C29 C30 0.5(3) . . . . ?
C28 C29 C30 C19 178.48(18) . . . . ?
C28 C29 C30 C31 -2.7(3) . . . . ?
C29 C16 C17 C18 -3.0(3) . . . . ?
C29 C30 C31 C22 -176.64(17) . . . . ?
C29 C30 C31 C26 2.6(3) . . . . ?
C30 C19 C20 C21 -1.0(3) . . . . ?
C31 C22 C23 C24 1.2(3) . . . . ?
C31 C26 C27 C28 -1.9(3) . . . . ?

loop_
_exptl_oxdiff_crystal_face_indexfrac_h
_exptl_oxdiff_crystal_face_indexfrac_k
_exptl_oxdiff_crystal_face_indexfrac_l
_exptl_oxdiff_crystal_face_x
_exptl_oxdiff_crystal_face_y
_exptl_oxdiff_crystal_face_z
-1.0000 1.0000 1.0000 0.0405 -0.0801 0.2226
1.0000 -1.0000 -1.0000 -0.0405 0.0801 -0.2226
0.0000 1.0000 -0.0000 -0.0190 0.0606 0.1636
-0.0000 -1.0000 0.0000 0.0190 -0.0606 -0.1636
-1.0000 -0.0000 -0.0000 -0.0464 -0.1392 0.0461
-0.0000 -0.0000 1.0000 0.1059 -0.0016 0.0128
0.0000 0.0000 -1.0000 -0.1059 0.0016 -0.0128
1.0000 0.0000 -1.0000 -0.0595 0.1407 -0.0589
